data_2226987
loop_
_publ_author_name
'Naveenkumar, H. S.'
'Sadikun, Amirin'
'Ibrahim, Pazilah'
'Yeap, Chin Sing'
'Fun, Hoong-Kun'

_publ_section_title
;
 Bis{(<i>E</i>)-<i>N</i>'-[2,4-bis(trifluoromethyl)benzylidene]isonicotinohydrazide}
 monohydrate
;
_journal_coeditor_code LH5074
_journal_issue 8
_journal_name_full 'Acta Crystallographica Section E'
_journal_page_first o1918
_journal_page_last o1919
_journal_paper_doi 10.1107/S1600536810025493
_journal_volume 66
_journal_year 2010
_chemical_formula_iupac '2C15 H9 F6 N3 O, H2 O'
_chemical_formula_moiety '2(C15 H9 F6 N3 O), H2 O'
_chemical_formula_sum 'C15 H10 F6 N3 O1.5'
_chemical_formula_weight 740.52
_chemical_name_systematic
;
bis{(<i>E</i>)-<i>N</i>'-[2,4-
Bis(trifluoromethyl)benzylidene]isonicotinohydrazide} monohydrate
;
_space_group_IT_number 14
_symmetry_cell_setting monoclinic
_symmetry_space_group_name_Hall '-P 2ybc'
_symmetry_space_group_name_H-M 'P 1 21/c 1'
_atom_sites_solution_hydrogens geom
_atom_sites_solution_primary direct
_atom_sites_solution_secondary difmap
_audit_creation_method SHELXL-97
_cell_angle_alpha 90.00
_cell_angle_beta 109.076(10)
_cell_angle_gamma 90.00
_cell_formula_units_Z 4
_cell_length_a 8.2487(18)
_cell_length_b 26.649(6)
_cell_length_c 14.779(3)
_cell_measurement_reflns_used 8714
_cell_measurement_temperature 100.00(10)
_cell_measurement_theta_max 29.97
_cell_measurement_theta_min 2.65
_cell_volume 3070.3(12)
_computing_cell_refinement 'SAINT (Bruker, 2009)'
_computing_data_collection 'APEX2 (Bruker, 2009)'
_computing_data_reduction 'SAINT (Bruker, 2009)'
_computing_molecular_graphics 'SHELXTL (Sheldrick, 2008)'
_computing_publication_material
;
SHELXTL (Sheldrick, 2008) and PLATON (Spek, 2009)
;
_computing_structure_refinement 'SHELXTL (Sheldrick, 2008)'
_computing_structure_solution 'SHELXTL (Sheldrick, 2008)'
_diffrn_ambient_temperature 100
_diffrn_measured_fraction_theta_full 0.996
_diffrn_measured_fraction_theta_max 0.996
_diffrn_measurement_device_type 'Bruker APEXII DUO CCD area-detector'
_diffrn_measurement_method '\f and \w scans'
_diffrn_radiation_monochromator graphite
_diffrn_radiation_source 'fine-focus sealed tube'
_diffrn_radiation_type MoK\a
_diffrn_radiation_wavelength 0.71073
_diffrn_reflns_av_R_equivalents 0.0295
_diffrn_reflns_av_sigmaI/netI 0.0285
_diffrn_reflns_limit_h_max 10
_diffrn_reflns_limit_h_min -10
_diffrn_reflns_limit_k_max 34
_diffrn_reflns_limit_k_min -34
_diffrn_reflns_limit_l_max 19
_diffrn_reflns_limit_l_min -19
_diffrn_reflns_number 29846
_diffrn_reflns_theta_full 27.50
_diffrn_reflns_theta_max 27.50
_diffrn_reflns_theta_min 1.53
_diffrn_standards_number 0
_exptl_absorpt_coefficient_mu 0.155
_exptl_absorpt_correction_T_max 0.9803
_exptl_absorpt_correction_T_min 0.9136
_exptl_absorpt_correction_type multi-scan
_exptl_absorpt_process_details '(<i>SADABS</i>; Bruker, 2009)'
_exptl_crystal_colour colourless
_exptl_crystal_density_diffrn 1.602
_exptl_crystal_density_method 'not measured'
_exptl_crystal_description needle
_exptl_crystal_F_000 1496
_exptl_crystal_size_max 0.59
_exptl_crystal_size_mid 0.17
_exptl_crystal_size_min 0.13
_refine_diff_density_max 0.670
_refine_diff_density_min -0.680
_refine_ls_extinction_method none
_refine_ls_goodness_of_fit_ref 1.017
_refine_ls_hydrogen_treatment constr
_refine_ls_matrix_type full
_refine_ls_number_parameters 460
_refine_ls_number_reflns 7030
_refine_ls_number_restraints 0
_refine_ls_restrained_S_all 1.017
_refine_ls_R_factor_all 0.0776
_refine_ls_R_factor_gt 0.0569
_refine_ls_shift/su_max 0.001
_refine_ls_shift/su_mean 0.000
_refine_ls_structure_factor_coef Fsqd
_refine_ls_weighting_details 'calc w=1/[\s^2^(Fo^2^)+(0.0688P)^2^+3.4968P] where P=(Fo^2^+2Fc^2^)/3'
_refine_ls_weighting_scheme calc
_refine_ls_wR_factor_gt 0.1410
_refine_ls_wR_factor_ref 0.1621
_reflns_number_gt 5239
_reflns_number_total 7030
_reflns_threshold_expression I>2\s(I)
_cod_data_source_file lh5074.cif
_cod_data_source_block I
_cod_original_cell_volume 3070.3(11)
_cod_original_sg_symbol_H-M 'P 21/c'
_cod_database_code 2226987
_cod_database_fobs_code 2226987

loop_
_symmetry_equiv_pos_as_xyz
'x, y, z'
'-x, y+1/2, -z+1/2'
'-x, -y, -z'
'x, -y-1/2, z-1/2'

loop_
_atom_site_type_symbol
_atom_site_label
_atom_site_fract_x
_atom_site_fract_y
_atom_site_fract_z
_atom_site_U_iso_or_equiv
_atom_site_adp_type
_atom_site_calc_flag
_atom_site_refinement_flags
_atom_site_occupancy
_atom_site_disorder_assembly
_atom_site_disorder_group
F F1A 1.3386(2) 0.67680(7) 0.46754(17) 0.0730(6) Uani d . 1 . .
F F2A 1.2638(3) 0.64562(7) 0.32715(17) 0.0769(7) Uani d . 1 . .
F F3A 1.1394(2) 0.62210(6) 0.42543(13) 0.0516(4) Uani d . 1 . .
F F4A 0.53442(19) 0.72504(6) 0.14372(11) 0.0436(4) Uani d . 1 . .
F F5A 0.57719(19) 0.66261(5) 0.24013(13) 0.0453(4) Uani d . 1 . .
F F6A 0.49749(17) 0.73324(5) 0.27950(11) 0.0372(3) Uani d . 1 . .
O O1A 0.83293(19) 0.95521(6) 0.18897(12) 0.0307(4) Uani d . 1 . .
N N1A 0.2710(3) 1.04566(8) 0.05493(16) 0.0387(5) Uani d . 1 . .
N N2A 0.6377(2) 0.89622(6) 0.19410(14) 0.0276(4) Uani d . 1 . .
H H2NA 0.5315 0.8888 0.1828 0.033 Uiso calc R 1 . .
N N3A 0.7647(2) 0.86131(6) 0.23267(14) 0.0266(4) Uani d . 1 . .
C C1A 0.3807(3) 0.96185(8) 0.07092(17) 0.0285(5) Uani d . 1 . .
H H1A 0.3614 0.9281 0.0552 0.034 Uiso calc R 1 . .
C C2A 0.2523(3) 0.99707(9) 0.03320(18) 0.0346(5) Uani d . 1 . .
H H2A 0.1481 0.9862 -0.0093 0.041 Uiso calc R 1 . .
C C3A 0.4233(3) 1.06017(8) 0.11472(19) 0.0366(5) Uani d . 1 . .
H H3A 0.4379 1.0939 0.1312 0.044 Uiso calc R 1 . .
C C4A 0.5604(3) 1.02840(8) 0.15360(17) 0.0298(5) Uani d . 1 . .
H H4A 0.6652 1.0407 0.1930 0.036 Uiso calc R 1 . .
C C5A 0.5379(3) 0.97783(7) 0.13241(15) 0.0237(4) Uani d . 1 . .
C C6A 0.6844(3) 0.94253(7) 0.17445(16) 0.0246(4) Uani d . 1 . .
C C7A 0.7099(3) 0.81749(8) 0.24256(17) 0.0286(5) Uani d . 1 . .
H H7A 0.5928 0.8111 0.2241 0.034 Uiso calc R 1 . .
C C8A 0.8339(3) 0.77756(8) 0.28328(16) 0.0265(4) Uani d . 1 . .
C C9A 1.0062(3) 0.78936(8) 0.32681(17) 0.0292(5) Uani d . 1 . .
H H9A 1.0408 0.8227 0.3305 0.035 Uiso calc R 1 . .
C C10A 1.1269(3) 0.75252(9) 0.36459(17) 0.0330(5) Uani d . 1 . .
H H10A 1.2418 0.7609 0.3934 0.040 Uiso calc R 1 . .
C C11A 1.0749(3) 0.70289(9) 0.35908(18) 0.0339(5) Uani d . 1 . .
C C12A 0.9041(3) 0.69018(8) 0.31789(18) 0.0328(5) Uani d . 1 . .
H H12A 0.8702 0.6568 0.3158 0.039 Uiso calc R 1 . .
C C13A 0.7835(3) 0.72720(8) 0.27974(17) 0.0279(5) Uani d . 1 . .
C C14A 1.2037(3) 0.66203(10) 0.3951(2) 0.0460(7) Uani d . 1 . .
C C15A 0.5987(3) 0.71217(8) 0.23552(18) 0.0324(5) Uani d . 1 . .
F F1B 0.9350(3) 1.07132(10) 0.53923(16) 0.0896(8) Uani d . 1 . .
F F2B 0.7582(4) 1.12296(12) 0.5572(2) 0.1222(12) Uani d . 1 . .
F F3B 0.8325(3) 1.12608(8) 0.43264(16) 0.0815(7) Uani d . 1 . .
F F4B 0.0666(2) 1.04165(6) 0.38057(14) 0.0563(5) Uani d . 1 . .
F F5B 0.1590(3) 1.11618(6) 0.37229(16) 0.0672(6) Uani d . 1 . .
F F6B 0.0833(2) 1.06925(6) 0.24796(14) 0.0566(5) Uani d . 1 . .
O O1B 0.3278(2) 0.84289(7) 0.17464(18) 0.0525(6) Uani d . 1 . .
N N1B -0.2255(3) 0.75716(8) 0.00655(16) 0.0357(5) Uani d . 1 . .
N N2B 0.1387(2) 0.89800(7) 0.19927(14) 0.0291(4) Uani d . 1 . .
H H2NB 0.0338 0.9061 0.1909 0.035 Uiso calc R 1 . .
N N3B 0.2726(2) 0.92809(7) 0.25030(14) 0.0309(4) Uani d . 1 . .
C C1B -0.1252(3) 0.84074(8) 0.05378(17) 0.0298(5) Uani d . 1 . .
H H1B -0.1484 0.8750 0.0505 0.036 Uiso calc R 1 . .
C C2B -0.2489(3) 0.80662(9) 0.00503(18) 0.0337(5) Uani d . 1 . .
H H2B -0.3558 0.8190 -0.0313 0.040 Uiso calc R 1 . .
C C3B -0.0697(3) 0.74026(9) 0.05774(19) 0.0360(5) Uani d . 1 . .
H H3B -0.0498 0.7059 0.0594 0.043 Uiso calc R 1 . .
C C4B 0.0630(3) 0.77130(8) 0.10816(19) 0.0335(5) Uani d . 1 . .
H H4B 0.1699 0.7580 0.1420 0.040 Uiso calc R 1 . .
C C5B 0.0346(3) 0.82255(8) 0.10771(17) 0.0280(5) Uani d . 1 . .
C C6B 0.1793(3) 0.85540(8) 0.16307(19) 0.0326(5) Uani d . 1 . .
C C7B 0.2332(3) 0.96770(9) 0.28583(17) 0.0311(5) Uani d . 1 . .
H H7B 0.1193 0.9757 0.2769 0.037 Uiso calc R 1 . .
C C8B 0.3734(3) 1.00068(9) 0.34169(17) 0.0322(5) Uani d . 1 . .
C C9B 0.5420(3) 0.98353(10) 0.36821(17) 0.0359(5) Uani d . 1 . .
H H9B 0.5634 0.9509 0.3530 0.043 Uiso calc R 1 . .
C C10B 0.6783(3) 1.01409(11) 0.41673(18) 0.0418(6) Uani d . 1 . .
H H10B 0.7904 1.0024 0.4325 0.050 Uiso calc R 1 . .
C C11B 0.6459(4) 1.06192(11) 0.44127(18) 0.0448(7) Uani d . 1 . .
C C12B 0.4801(4) 1.07976(10) 0.41867(19) 0.0434(6) Uani d . 1 . .
H H12B 0.4600 1.1119 0.4370 0.052 Uiso calc R 1 . .
C C13B 0.3433(3) 1.04929(9) 0.36825(18) 0.0372(6) Uani d . 1 . .
C C14B 0.7939(5) 1.09561(14) 0.4928(2) 0.0605(9) Uani d . 1 . .
C C15B 0.1644(4) 1.06914(10) 0.3428(2) 0.0480(7) Uani d . 1 . .
O O1W 0.5352(5) 0.82564(14) 0.4292(3) 0.1324(16) Uani d . 1 . .
H H1WA 0.4487 0.8409 0.4331 0.199 Uiso d R 1 . .
H H1WB 0.6041 0.8020 0.4512 0.199 Uiso d R 1 . .

loop_
_atom_site_aniso_label
_atom_site_aniso_U_11
_atom_site_aniso_U_22
_atom_site_aniso_U_33
_atom_site_aniso_U_12
_atom_site_aniso_U_13
_atom_site_aniso_U_23
F1A 0.0290(9) 0.0562(11) 0.1136(17) 0.0121(8) -0.0043(9) 0.0302(11)
F2A 0.0817(15) 0.0613(12) 0.1128(17) 0.0463(11) 0.0660(14) 0.0371(11)
F3A 0.0366(9) 0.0357(8) 0.0809(12) 0.0138(7) 0.0172(8) 0.0275(8)
F4A 0.0327(8) 0.0454(8) 0.0458(8) -0.0101(6) 0.0034(6) 0.0051(7)
F5A 0.0328(8) 0.0190(6) 0.0825(11) -0.0040(6) 0.0165(8) 0.0044(7)
F6A 0.0224(7) 0.0308(7) 0.0593(9) 0.0017(5) 0.0146(6) 0.0057(6)
O1A 0.0182(8) 0.0218(7) 0.0493(10) -0.0021(6) 0.0074(7) 0.0024(7)
N1A 0.0335(11) 0.0314(10) 0.0519(13) 0.0132(9) 0.0148(10) 0.0085(9)
N2A 0.0159(8) 0.0177(8) 0.0468(11) 0.0019(6) 0.0071(8) 0.0052(7)
N3A 0.0191(9) 0.0193(8) 0.0388(10) 0.0037(7) 0.0061(7) 0.0040(7)
C1A 0.0211(10) 0.0203(10) 0.0425(12) -0.0008(8) 0.0083(9) 0.0023(9)
C2A 0.0223(11) 0.0314(12) 0.0477(14) 0.0049(9) 0.0083(10) 0.0068(10)
C3A 0.0455(15) 0.0180(10) 0.0490(14) 0.0064(10) 0.0191(12) 0.0015(9)
C4A 0.0308(12) 0.0186(10) 0.0400(12) -0.0023(8) 0.0115(10) -0.0004(9)
C5A 0.0182(10) 0.0167(9) 0.0370(11) -0.0001(7) 0.0099(8) 0.0028(8)
C6A 0.0189(10) 0.0170(9) 0.0362(11) -0.0005(7) 0.0069(8) -0.0004(8)
C7A 0.0179(10) 0.0207(10) 0.0447(12) 0.0010(8) 0.0068(9) 0.0049(9)
C8A 0.0216(10) 0.0208(10) 0.0358(11) 0.0020(8) 0.0077(9) 0.0046(8)
C9A 0.0231(11) 0.0235(10) 0.0389(12) -0.0009(8) 0.0072(9) 0.0040(9)
C10A 0.0212(11) 0.0335(12) 0.0415(13) 0.0030(9) 0.0065(9) 0.0081(10)
C11A 0.0275(12) 0.0298(11) 0.0458(13) 0.0087(9) 0.0137(10) 0.0113(10)
C12A 0.0277(12) 0.0217(10) 0.0502(14) 0.0053(9) 0.0147(10) 0.0079(9)
C13A 0.0217(11) 0.0219(10) 0.0400(12) 0.0022(8) 0.0101(9) 0.0049(9)
C14A 0.0290(13) 0.0408(14) 0.0705(19) 0.0131(11) 0.0193(13) 0.0205(13)
C15A 0.0267(11) 0.0197(10) 0.0501(14) -0.0001(8) 0.0116(10) 0.0053(9)
F1B 0.0616(14) 0.1076(18) 0.0721(14) -0.0456(13) -0.0158(11) 0.0014(12)
F2B 0.109(2) 0.157(3) 0.117(2) -0.089(2) 0.0587(17) -0.099(2)
F3B 0.0739(14) 0.0757(14) 0.0837(14) -0.0487(12) 0.0104(11) 0.0088(11)
F4B 0.0472(10) 0.0400(9) 0.0904(13) -0.0042(7) 0.0346(9) -0.0085(8)
F5B 0.0679(13) 0.0311(8) 0.1054(16) -0.0032(8) 0.0319(11) -0.0196(9)
F6B 0.0495(10) 0.0355(8) 0.0743(12) 0.0027(7) 0.0057(9) 0.0018(8)
O1B 0.0177(9) 0.0292(9) 0.1087(17) -0.0001(7) 0.0179(9) -0.0146(10)
N1B 0.0288(10) 0.0309(10) 0.0492(12) -0.0074(8) 0.0151(9) -0.0048(9)
N2B 0.0140(8) 0.0239(9) 0.0475(11) -0.0008(7) 0.0072(8) -0.0026(8)
N3B 0.0197(9) 0.0273(9) 0.0421(11) -0.0050(7) 0.0054(8) -0.0004(8)
C1B 0.0224(11) 0.0239(10) 0.0436(13) 0.0035(8) 0.0113(9) -0.0010(9)
C2B 0.0213(11) 0.0340(12) 0.0441(13) 0.0002(9) 0.0083(9) -0.0028(10)
C3B 0.0341(13) 0.0216(11) 0.0552(15) -0.0009(9) 0.0185(11) -0.0001(10)
C4B 0.0250(11) 0.0232(11) 0.0517(14) 0.0024(9) 0.0116(10) 0.0016(10)
C5B 0.0199(10) 0.0219(10) 0.0446(13) -0.0003(8) 0.0135(9) -0.0011(9)
C6B 0.0188(11) 0.0226(10) 0.0548(14) 0.0003(8) 0.0098(10) 0.0011(10)
C7B 0.0221(11) 0.0294(11) 0.0411(12) -0.0028(9) 0.0094(9) -0.0010(9)
C8B 0.0294(12) 0.0321(12) 0.0349(12) -0.0089(9) 0.0100(9) -0.0013(9)
C9B 0.0284(12) 0.0429(13) 0.0355(12) -0.0084(10) 0.0091(10) -0.0034(10)
C10B 0.0317(13) 0.0570(17) 0.0349(13) -0.0158(12) 0.0085(10) -0.0050(11)
C11B 0.0447(16) 0.0560(17) 0.0330(12) -0.0245(13) 0.0118(11) -0.0063(11)
C12B 0.0554(17) 0.0361(13) 0.0421(14) -0.0186(12) 0.0206(12) -0.0072(11)
C13B 0.0402(14) 0.0325(12) 0.0407(13) -0.0098(10) 0.0157(11) -0.0028(10)
C14B 0.062(2) 0.066(2) 0.0557(18) -0.0345(17) 0.0222(17) -0.0206(16)
C15B 0.0508(17) 0.0283(12) 0.0659(19) -0.0044(11) 0.0207(14) -0.0073(12)
O1W 0.119(3) 0.109(3) 0.134(3) 0.069(2) -0.006(2) -0.044(2)

loop_
_atom_type_symbol
_atom_type_description
_atom_type_scat_dispersion_real
_atom_type_scat_dispersion_imag
_atom_type_scat_source
C C 0.0033 0.0016 'International Tables Vol C Tables 4.2.6.8 and 6.1.1.4'
H H 0.0000 0.0000 'International Tables Vol C Tables 4.2.6.8 and 6.1.1.4'
F F 0.0171 0.0103 'International Tables Vol C Tables 4.2.6.8 and 6.1.1.4'
N N 0.0061 0.0033 'International Tables Vol C Tables 4.2.6.8 and 6.1.1.4'
O O 0.0106 0.0060 'International Tables Vol C Tables 4.2.6.8 and 6.1.1.4'

loop_
_geom_angle_atom_site_label_1
_geom_angle_atom_site_label_2
_geom_angle_atom_site_label_3
_geom_angle_site_symmetry_1
_geom_angle_site_symmetry_3
_geom_angle
_geom_angle_publ_flag
C2A N1A C3A . . 116.8(2) ?
C6A N2A N3A . . 118.29(17) ?
C6A N2A H2NA . . 120.9 ?
N3A N2A H2NA . . 120.9 ?
C7A N3A N2A . . 114.54(18) ?
C5A C1A C2A . . 118.9(2) ?
C5A C1A H1A . . 120.5 ?
C2A C1A H1A . . 120.5 ?
N1A C2A C1A . . 123.2(2) ?
N1A C2A H2A . . 118.4 ?
C1A C2A H2A . . 118.4 ?
N1A C3A C4A . . 124.3(2) ?
N1A C3A H3A . . 117.8 ?
C4A C3A H3A . . 117.8 ?
C3A C4A C5A . . 118.3(2) ?
C3A C4A H4A . . 120.9 ?
C5A C4A H4A . . 120.9 ?
C4A C5A C1A . . 118.4(2) ?
C4A C5A C6A . . 119.25(19) ?
C1A C5A C6A . . 122.32(18) ?
O1A C6A N2A . . 123.70(19) ?
O1A C6A C5A . . 121.77(18) ?
N2A C6A C5A . . 114.53(18) ?
N3A C7A C8A . . 119.11(19) ?
N3A C7A H7A . . 120.4 ?
C8A C7A H7A . . 120.4 ?
C9A C8A C13A . . 118.67(19) ?
C9A C8A C7A . . 119.81(19) ?
C13A C8A C7A . . 121.51(19) ?
C10A C9A C8A . . 121.3(2) ?
C10A C9A H9A . . 119.4 ?
C8A C9A H9A . . 119.4 ?
C9A C10A C11A . . 119.2(2) ?
C9A C10A H10A . . 120.4 ?
C11A C10A H10A . . 120.4 ?
C12A C11A C10A . . 120.8(2) ?
C12A C11A C14A . . 118.9(2) ?
C10A C11A C14A . . 120.3(2) ?
C11A C12A C13A . . 119.9(2) ?
C11A C12A H12A . . 120.1 ?
C13A C12A H12A . . 120.1 ?
C12A C13A C8A . . 120.2(2) ?
C12A C13A C15A . . 118.6(2) ?
C8A C13A C15A . . 121.20(19) ?
F1A C14A F3A . . 106.7(2) ?
F1A C14A F2A . . 106.6(2) ?
F3A C14A F2A . . 106.2(2) ?
F1A C14A C11A . . 112.5(2) ?
F3A C14A C11A . . 112.8(2) ?
F2A C14A C11A . . 111.6(2) ?
F4A C15A F5A . . 106.9(2) ?
F4A C15A F6A . . 106.45(19) ?
F5A C15A F6A . . 105.99(19) ?
F4A C15A C13A . . 112.60(19) ?
F5A C15A C13A . . 111.95(19) ?
F6A C15A C13A . . 112.5(2) ?
C2B N1B C3B . . 116.7(2) ?
C6B N2B N3B . . 116.85(18) ?
C6B N2B H2NB . . 121.6 ?
N3B N2B H2NB . . 121.6 ?
C7B N3B N2B . . 116.41(19) ?
C2B C1B C5B . . 118.1(2) ?
C2B C1B H1B . . 120.9 ?
C5B C1B H1B . . 120.9 ?
N1B C2B C1B . . 124.4(2) ?
N1B C2B H2B . . 117.8 ?
C1B C2B H2B . . 117.8 ?
N1B C3B C4B . . 123.3(2) ?
N1B C3B H3B . . 118.3 ?
C4B C3B H3B . . 118.3 ?
C3B C4B C5B . . 119.0(2) ?
C3B C4B H4B . . 120.5 ?
C5B C4B H4B . . 120.5 ?
C4B C5B C1B . . 118.4(2) ?
C4B C5B C6B . . 118.2(2) ?
C1B C5B C6B . . 123.4(2) ?
O1B C6B N2B . . 122.8(2) ?
O1B C6B C5B . . 120.0(2) ?
N2B C6B C5B . . 117.14(19) ?
N3B C7B C8B . . 118.0(2) ?
N3B C7B H7B . . 121.0 ?
C8B C7B H7B . . 121.0 ?
C9B C8B C13B . . 118.5(2) ?
C9B C8B C7B . . 119.4(2) ?
C13B C8B C7B . . 122.1(2) ?
C10B C9B C8B . . 121.3(3) ?
C10B C9B H9B . . 119.3 ?
C8B C9B H9B . . 119.3 ?
C11B C10B C9B . . 119.2(3) ?
C11B C10B H10B . . 120.4 ?
C9B C10B H10B . . 120.4 ?
C10B C11B C12B . . 121.1(2) ?
C10B C11B C14B . . 119.4(3) ?
C12B C11B C14B . . 119.4(3) ?
C11B C12B C13B . . 119.6(3) ?
C11B C12B H12B . . 120.2 ?
C13B C12B H12B . . 120.2 ?
C12B C13B C8B . . 120.2(3) ?
C12B C13B C15B . . 119.3(2) ?
C8B C13B C15B . . 120.5(2) ?
F2B C14B F1B . . 105.4(3) ?
F2B C14B F3B . . 108.0(3) ?
F1B C14B F3B . . 106.8(3) ?
F2B C14B C11B . . 111.3(3) ?
F1B C14B C11B . . 113.8(3) ?
F3B C14B C11B . . 111.2(3) ?
F5B C15B F4B . . 106.8(2) ?
F5B C15B F6B . . 106.3(2) ?
F4B C15B F6B . . 105.9(2) ?
F5B C15B C13B . . 112.7(2) ?
F4B C15B C13B . . 112.4(2) ?
F6B C15B C13B . . 112.2(2) ?
H1WA O1W H1WB . . 145.0 ?

loop_
_geom_bond_atom_site_label_1
_geom_bond_atom_site_label_2
_geom_bond_site_symmetry_2
_geom_bond_distance
_geom_bond_publ_flag
F1A C14A . 1.326(4) ?
F2A C14A . 1.331(4) ?
F3A C14A . 1.331(3) ?
F4A C15A . 1.330(3) ?
F5A C15A . 1.337(3) ?
F6A C15A . 1.338(3) ?
O1A C6A . 1.221(3) ?
N1A C2A . 1.331(3) ?
N1A C3A . 1.336(3) ?
N2A C6A . 1.352(3) ?
N2A N3A . 1.377(2) ?
N2A H2NA . 0.8600 ?
N3A C7A . 1.277(3) ?
C1A C5A . 1.385(3) ?
C1A C2A . 1.388(3) ?
C1A H1A . 0.9300 ?
C2A H2A . 0.9300 ?
C3A C4A . 1.379(3) ?
C3A H3A . 0.9300 ?
C4A C5A . 1.382(3) ?
C4A H4A . 0.9300 ?
C5A C6A . 1.496(3) ?
C7A C8A . 1.462(3) ?
C7A H7A . 0.9300 ?
C8A C9A . 1.392(3) ?
C8A C13A . 1.401(3) ?
C9A C10A . 1.380(3) ?
C9A H9A . 0.9300 ?
C10A C11A . 1.385(3) ?
C10A H10A . 0.9300 ?
C11A C12A . 1.382(3) ?
C11A C14A . 1.493(3) ?
C12A C13A . 1.384(3) ?
C12A H12A . 0.9300 ?
C13A C15A . 1.503(3) ?
F1B C14B . 1.313(5) ?
F2B C14B . 1.306(4) ?
F3B C14B . 1.317(4) ?
F4B C15B . 1.339(3) ?
F5B C15B . 1.333(3) ?
F6B C15B . 1.341(4) ?
O1B C6B . 1.226(3) ?
N1B C2B . 1.331(3) ?
N1B C3B . 1.339(3) ?
N2B C6B . 1.343(3) ?
N2B N3B . 1.374(3) ?
N2B H2NB . 0.8600 ?
N3B C7B . 1.268(3) ?
C1B C2B . 1.381(3) ?
C1B C5B . 1.386(3) ?
C1B H1B . 0.9300 ?
C2B H2B . 0.9300 ?
C3B C4B . 1.380(3) ?
C3B H3B . 0.9300 ?
C4B C5B . 1.385(3) ?
C4B H4B . 0.9300 ?
C5B C6B . 1.490(3) ?
C7B C8B . 1.472(3) ?
C7B H7B . 0.9300 ?
C8B C9B . 1.393(4) ?
C8B C13B . 1.399(3) ?
C9B C10B . 1.383(3) ?
C9B H9B . 0.9300 ?
C10B C11B . 1.375(4) ?
C10B H10B . 0.9300 ?
C11B C12B . 1.382(4) ?
C11B C14B . 1.506(4) ?
C12B C13B . 1.392(4) ?
C12B H12B . 0.9300 ?
C13B C15B . 1.496(4) ?
O1W H1WA . 0.8400 ?
O1W H1WB . 0.8400 ?

loop_
_geom_hbond_atom_site_label_D
_geom_hbond_atom_site_label_H
_geom_hbond_atom_site_label_A
_geom_hbond_site_symmetry_A
_geom_hbond_distance_DH
_geom_hbond_distance_HA
_geom_hbond_distance_DA
_geom_hbond_angle_DHA
_geom_hbond_publ_flag
N2A H2NA O1B . 0.86 2.05 2.856(3) 156 yes
N2B H2NB O1A 1_455 0.86 2.10 2.908(3) 155 yes
C7A H7A O1B . 0.93 2.23 3.055(3) 147 yes
C7B H7B O1A 1_455 0.93 2.36 3.158(3) 144 yes
C2B H2B F1A 4_375 0.93 2.52 3.294(3) 141 yes
C9A H9A F2B 3_776 0.93 2.41 3.162(4) 138 yes
C12B H12B O1W 3_676 0.93 2.58 3.408(5) 149 yes
O1W H1WA F2B 3_676 0.84 2.01 2.845(5) 180 yes
O1W H1WB N1B 4_676 0.84 2.09 2.932(5) 180 yes

loop_
_geom_torsion_atom_site_label_1
_geom_torsion_atom_site_label_2
_geom_torsion_atom_site_label_3
_geom_torsion_atom_site_label_4
_geom_torsion_site_symmetry_1
_geom_torsion_site_symmetry_2
_geom_torsion_site_symmetry_3
_geom_torsion_site_symmetry_4
_geom_torsion
_geom_torsion_publ_flag
C6A N2A N3A C7A . . . . -175.0(2) ?
C3A N1A C2A C1A . . . . 1.3(4) ?
C5A C1A C2A N1A . . . . -1.7(4) ?
C2A N1A C3A C4A . . . . 0.8(4) ?
N1A C3A C4A C5A . . . . -2.4(4) ?
C3A C4A C5A C1A . . . . 2.0(3) ?
C3A C4A C5A C6A . . . . -179.5(2) ?
C2A C1A C5A C4A . . . . -0.1(3) ?
C2A C1A C5A C6A . . . . -178.6(2) ?
N3A N2A C6A O1A . . . . 0.0(3) ?
N3A N2A C6A C5A . . . . 179.77(18) ?
C4A C5A C6A O1A . . . . -33.3(3) ?
C1A C5A C6A O1A . . . . 145.2(2) ?
C4A C5A C6A N2A . . . . 146.9(2) ?
C1A C5A C6A N2A . . . . -34.6(3) ?
N2A N3A C7A C8A . . . . -179.7(2) ?
N3A C7A C8A C9A . . . . 12.0(3) ?
N3A C7A C8A C13A . . . . -168.1(2) ?
C13A C8A C9A C10A . . . . 1.1(4) ?
C7A C8A C9A C10A . . . . -179.0(2) ?
C8A C9A C10A C11A . . . . -0.1(4) ?
C9A C10A C11A C12A . . . . -1.1(4) ?
C9A C10A C11A C14A . . . . 177.1(2) ?
C10A C11A C12A C13A . . . . 1.4(4) ?
C14A C11A C12A C13A . . . . -176.8(2) ?
C11A C12A C13A C8A . . . . -0.4(4) ?
C11A C12A C13A C15A . . . . -180.0(2) ?
C9A C8A C13A C12A . . . . -0.8(3) ?
C7A C8A C13A C12A . . . . 179.2(2) ?
C9A C8A C13A C15A . . . . 178.7(2) ?
C7A C8A C13A C15A . . . . -1.2(4) ?
C12A C11A C14A F1A . . . . -151.1(2) ?
C10A C11A C14A F1A . . . . 30.6(4) ?
C12A C11A C14A F3A . . . . -30.4(4) ?
C10A C11A C14A F3A . . . . 151.4(3) ?
C12A C11A C14A F2A . . . . 89.1(3) ?
C10A C11A C14A F2A . . . . -89.1(3) ?
C12A C13A C15A F4A . . . . -120.3(2) ?
C8A C13A C15A F4A . . . . 60.1(3) ?
C12A C13A C15A F5A . . . . 0.2(3) ?
C8A C13A C15A F5A . . . . -179.4(2) ?
C12A C13A C15A F6A . . . . 119.4(2) ?
C8A C13A C15A F6A . . . . -60.2(3) ?
C6B N2B N3B C7B . . . . -178.6(2) ?
C3B N1B C2B C1B . . . . -1.3(4) ?
C5B C1B C2B N1B . . . . 0.3(4) ?
C2B N1B C3B C4B . . . . 0.6(4) ?
N1B C3B C4B C5B . . . . 1.1(4) ?
C3B C4B C5B C1B . . . . -2.1(4) ?
C3B C4B C5B C6B . . . . 179.6(2) ?
C2B C1B C5B C4B . . . . 1.4(4) ?
C2B C1B C5B C6B . . . . 179.6(2) ?
N3B N2B C6B O1B . . . . 0.6(4) ?
N3B N2B C6B C5B . . . . 179.9(2) ?
C4B C5B C6B O1B . . . . 29.3(4) ?
C1B C5B C6B O1B . . . . -148.9(3) ?
C4B C5B C6B N2B . . . . -150.0(2) ?
C1B C5B C6B N2B . . . . 31.8(4) ?
N2B N3B C7B C8B . . . . 179.5(2) ?
N3B C7B C8B C9B . . . . -11.4(3) ?
N3B C7B C8B C13B . . . . 167.7(2) ?
C13B C8B C9B C10B . . . . -2.3(4) ?
C7B C8B C9B C10B . . . . 176.9(2) ?
C8B C9B C10B C11B . . . . 1.7(4) ?
C9B C10B C11B C12B . . . . 0.3(4) ?
C9B C10B C11B C14B . . . . -179.1(3) ?
C10B C11B C12B C13B . . . . -1.5(4) ?
C14B C11B C12B C13B . . . . 177.9(3) ?
C11B C12B C13B C8B . . . . 0.8(4) ?
C11B C12B C13B C15B . . . . -179.1(3) ?
C9B C8B C13B C12B . . . . 1.0(4) ?
C7B C8B C13B C12B . . . . -178.1(2) ?
C9B C8B C13B C15B . . . . -179.0(2) ?
C7B C8B C13B C15B . . . . 1.8(4) ?
C10B C11B C14B F2B . . . . -142.1(3) ?
C12B C11B C14B F2B . . . . 38.5(4) ?
C10B C11B C14B F1B . . . . -23.1(4) ?
C12B C11B C14B F1B . . . . 157.5(3) ?
C10B C11B C14B F3B . . . . 97.5(4) ?
C12B C11B C14B F3B . . . . -81.9(4) ?
C12B C13B C15B F5B . . . . 0.8(4) ?
C8B C13B C15B F5B . . . . -179.1(2) ?
C12B C13B C15B F4B . . . . -120.0(3) ?
C8B C13B C15B F4B . . . . 60.1(3) ?
C12B C13B C15B F6B . . . . 120.8(3) ?
C8B C13B C15B F6B . . . . -59.1(3) ?

loop_
_cod_related_entry_id
_cod_related_entry_database
_cod_related_entry_code
1 ChemSpider 30656162
